data_7158264
loop_
_publ_author_name
'Chen, Xiao Yun'
'Yuan, Shuxia'
'Chen, Yan'
'Sun, Chenyang'
'Tang, Yaonan'
'Chen, Guang'
'Zhu, Baocheng'
'Chen, Kaiwei'
'Zheng, Shaojun'
'Cheng, Xiaofang'

_publ_section_title
;
 Solvent-controlled two-step one-pot syntheses of \a-X (X = Br or Cl)
 enamino ketones/esters and 3-(2,5-dioxopyrrolidin-1-yl)acrylate by using
 terminal carbonyl alkynes.
;
_journal_issue 36
_journal_name_full 'Organic &amp; biomolecular chemistry'
_journal_page_first 7914
_journal_page_last 7919
_journal_paper_doi 10.1039/d1ob01308d
_journal_volume 19
_journal_year 2021
_chemical_formula_sum 'C9 H14 Br N O3'
_chemical_formula_weight 264.12
_space_group_crystal_system triclinic
_space_group_IT_number 2
_space_group_name_Hall '-P 1'
_space_group_name_H-M_alt 'P -1'
_atom_sites_solution_hydrogens geom
_audit_block_doi 10.5517/ccdc.csd.cc289g68
_audit_creation_method SHELXL-2016/6
_audit_update_record
;
2021-07-04 deposited with the CCDC.	2021-08-24 downloaded from the CCDC.
;
_cell_angle_alpha 109.638(4)
_cell_angle_beta 92.037(4)
_cell_angle_gamma 101.081(5)
_cell_formula_units_Z 2
_cell_length_a 4.5418(3)
_cell_length_b 10.9707(7)
_cell_length_c 11.8989(6)
_cell_measurement_temperature 296(2)
_cell_volume 544.76(6)
_computing_structure_refinement 'SHELXL-2016/6 (Sheldrick, 2016)'
_diffrn_ambient_temperature 296(2)
_diffrn_measured_fraction_theta_full 0.983
_diffrn_measured_fraction_theta_max 0.974
_diffrn_radiation_type MoK\a
_diffrn_radiation_wavelength 0.71073
_diffrn_reflns_av_R_equivalents 0.0188
_diffrn_reflns_av_unetI/netI 0.0244
_diffrn_reflns_Laue_measured_fraction_full 0.983
_diffrn_reflns_Laue_measured_fraction_max 0.974
_diffrn_reflns_limit_h_max 5
_diffrn_reflns_limit_h_min -5
_diffrn_reflns_limit_k_max 14
_diffrn_reflns_limit_k_min -14
_diffrn_reflns_limit_l_max 15
_diffrn_reflns_limit_l_min -15
_diffrn_reflns_number 5605
_diffrn_reflns_point_group_measured_fraction_full 0.983
_diffrn_reflns_point_group_measured_fraction_max 0.974
_diffrn_reflns_theta_full 25.242
_diffrn_reflns_theta_max 27.657
_diffrn_reflns_theta_min 3.163
_exptl_absorpt_coefficient_mu 3.756
_exptl_crystal_density_diffrn 1.610
_exptl_crystal_F_000 268
_exptl_crystal_size_max 0.280
_exptl_crystal_size_mid 0.240
_exptl_crystal_size_min 0.200
_refine_diff_density_max 0.802
_refine_diff_density_min -0.575
_refine_diff_density_rms 0.070
_refine_ls_extinction_method none
_refine_ls_goodness_of_fit_ref 1.038
_refine_ls_hydrogen_treatment constr
_refine_ls_matrix_type full
_refine_ls_number_parameters 128
_refine_ls_number_reflns 2473
_refine_ls_number_restraints 0
_refine_ls_restrained_S_all 1.038
_refine_ls_R_factor_all 0.0451
_refine_ls_R_factor_gt 0.0355
_refine_ls_shift/su_max 0.001
_refine_ls_shift/su_mean 0.000
_refine_ls_structure_factor_coef Fsqd
_refine_ls_weighting_details 'w=1/[\s^2^(Fo^2^)+(0.0610P)^2^+0.0633P] where P=(Fo^2^+2Fc^2^)/3'
_refine_ls_weighting_scheme calc
_refine_ls_wR_factor_gt 0.0907
_refine_ls_wR_factor_ref 0.0953
_reflns_Friedel_coverage 0.000
_reflns_number_gt 2016
_reflns_number_total 2473
_reflns_threshold_expression 'I > 2\s(I)'
_cod_data_source_file d1ob01308d2.cif
_cod_data_source_block 1
_cod_depositor_comments 'Adding full bibliography for 7158264.cif.'
_cod_database_code 7158264
_shelx_shelxl_version_number 2016/6
_shelx_space_group_comment
;
The symmetry employed for this shelxl refinement is uniquely defined
by the following loop, which should always be used as a source of
symmetry information in preference to the above space-group names.
They are only intended as comments.
;
_shelx_estimated_absorpt_t_min 0.419
_shelx_estimated_absorpt_t_max 0.520

loop_
_space_group_symop_operation_xyz
'x, y, z'
'-x, -y, -z'

loop_
_atom_site_label
_atom_site_type_symbol
_atom_site_fract_x
_atom_site_fract_y
_atom_site_fract_z
_atom_site_U_iso_or_equiv
_atom_site_adp_type
_atom_site_occupancy
_atom_site_site_symmetry_order
_atom_site_calc_flag
_atom_site_refinement_flags_posn
_atom_site_refinement_flags_adp
_atom_site_refinement_flags_occupancy
_atom_site_disorder_assembly
_atom_site_disorder_group
Br1 Br 0.98022(7) 0.14916(3) 0.93394(2) 0.06305(15) Uani 1 1 d . . . . .
C1 C 0.3267(8) -0.3302(3) 0.5712(3) 0.0702(8) Uani 1 1 d . . . . .
H1A H 0.185366 -0.387538 0.502239 0.084 Uiso 1 1 calc R U . . .
H1B H 0.524577 -0.349211 0.556269 0.084 Uiso 1 1 calc R U . . .
C2 C 0.3368(6) -0.1886(3) 0.5856(2) 0.0539(6) Uani 1 1 d . . . . .
H2A H 0.408664 -0.171577 0.515343 0.065 Uiso 1 1 calc R U . . .
H2B H 0.135397 -0.171407 0.592694 0.065 Uiso 1 1 calc R U . . .
C3 C 0.4445(7) -0.2750(3) 0.7762(3) 0.0671(8) Uani 1 1 d . . . . .
H3A H 0.643918 -0.292678 0.762631 0.081 Uiso 1 1 calc R U . . .
H3B H 0.385471 -0.295936 0.846285 0.081 Uiso 1 1 calc R U . . .
C4 C 0.4567(7) -0.1304(3) 0.7999(2) 0.0555(6) Uani 1 1 d . . . . .
H4A H 0.261707 -0.110367 0.819275 0.067 Uiso 1 1 calc R U . . .
H4B H 0.605298 -0.076513 0.867547 0.067 Uiso 1 1 calc R U . . .
C5 C 0.7499(5) -0.0020(2) 0.6850(2) 0.0399(5) Uani 1 1 d . . . . .
H5 H 0.762135 -0.004474 0.606413 0.048 Uiso 1 1 calc R U . . .
C6 C 0.9518(5) 0.1010(2) 0.76498(19) 0.0402(5) Uani 1 1 d . . . . .
C7 C 1.1599(5) 0.1841(2) 0.7162(2) 0.0417(5) Uani 1 1 d . . . . .
C8 C 1.5525(6) 0.3727(3) 0.7541(2) 0.0543(6) Uani 1 1 d . . . . .
H8A H 1.443597 0.416885 0.713824 0.065 Uiso 1 1 calc R U . . .
H8B H 1.668305 0.320788 0.697165 0.065 Uiso 1 1 calc R U . . .
C9 C 1.7572(7) 0.4723(3) 0.8592(3) 0.0697(8) Uani 1 1 d . . . . .
H9A H 1.641160 0.525633 0.913034 0.105 Uiso 1 1 calc R U . . .
H9B H 1.904872 0.528022 0.831767 0.105 Uiso 1 1 calc R U . . .
H9C H 1.857207 0.427271 0.900217 0.105 Uiso 1 1 calc R U . . .
N1 N 0.5379(5) -0.1006(2) 0.69285(18) 0.0461(4) Uani 1 1 d . . . . .
O1 O 0.2377(5) -0.3577(2) 0.6752(2) 0.0731(6) Uani 1 1 d . . . . .
O2 O 1.1692(5) 0.1635(2) 0.60980(16) 0.0650(5) Uani 1 1 d . . . . .
O3 O 1.3430(4) 0.28754(17) 0.79970(16) 0.0504(4) Uani 1 1 d . . . . .

loop_
_atom_site_aniso_label
_atom_site_aniso_U_11
_atom_site_aniso_U_22
_atom_site_aniso_U_33
_atom_site_aniso_U_23
_atom_site_aniso_U_13
_atom_site_aniso_U_12
Br1 0.0929(3) 0.0578(2) 0.03016(16) 0.01609(12) 0.00503(12) -0.00404(14)
C1 0.0799(19) 0.0538(16) 0.0592(18) 0.0090(13) 0.0118(14) -0.0078(14)
C2 0.0499(13) 0.0634(15) 0.0435(13) 0.0211(11) 0.0012(10) -0.0029(11)
C3 0.0736(17) 0.0629(17) 0.073(2) 0.0421(16) 0.0081(15) 0.0016(14)
C4 0.0687(16) 0.0552(14) 0.0436(13) 0.0253(11) 0.0123(11) 0.0000(12)
C5 0.0481(11) 0.0421(11) 0.0343(11) 0.0186(9) 0.0068(8) 0.0110(9)
C6 0.0519(12) 0.0402(11) 0.0305(10) 0.0159(8) 0.0055(8) 0.0080(9)
C7 0.0488(12) 0.0417(11) 0.0340(11) 0.0143(9) 0.0032(8) 0.0066(9)
C8 0.0611(14) 0.0509(14) 0.0484(14) 0.0218(11) 0.0047(11) -0.0016(11)
C9 0.0766(19) 0.0574(16) 0.0626(18) 0.0186(14) -0.0036(14) -0.0086(14)
N1 0.0551(11) 0.0451(10) 0.0364(10) 0.0178(8) 0.0052(8) 0.0005(8)
O1 0.0852(14) 0.0544(11) 0.0732(15) 0.0286(10) 0.0114(11) -0.0120(10)
O2 0.0735(12) 0.0736(12) 0.0350(9) 0.0209(9) 0.0023(8) -0.0168(10)
O3 0.0616(10) 0.0447(9) 0.0387(9) 0.0158(7) 0.0026(7) -0.0045(7)

loop_
_atom_type_symbol
_atom_type_description
_atom_type_scat_dispersion_real
_atom_type_scat_dispersion_imag
_atom_type_scat_source
C C 0.0033 0.0016 'International Tables Vol C Tables 4.2.6.8 and 6.1.1.4'
H H 0.0000 0.0000 'International Tables Vol C Tables 4.2.6.8 and 6.1.1.4'
O O 0.0106 0.0060 'International Tables Vol C Tables 4.2.6.8 and 6.1.1.4'
Br Br -0.2901 2.4595 'International Tables Vol C Tables 4.2.6.8 and 6.1.1.4'
N N 0.0061 0.0033 'International Tables Vol C Tables 4.2.6.8 and 6.1.1.4'

loop_
_geom_angle_atom_site_label_1
_geom_angle_atom_site_label_2
_geom_angle_atom_site_label_3
_geom_angle
_geom_angle_site_symmetry_1
_geom_angle_site_symmetry_3
_geom_angle_publ_flag
O1 C1 C2 111.5(3) . . ?
N1 C2 C1 110.0(2) . . ?
O1 C3 C4 111.9(3) . . ?
N1 C4 C3 108.9(2) . . ?
N1 C5 C6 134.8(2) . . ?
C5 C6 C7 116.90(19) . . ?
C5 C6 Br1 125.91(17) . . ?
C7 C6 Br1 117.17(16) . . ?
O2 C7 O3 122.0(2) . . ?
O2 C7 C6 124.0(2) . . ?
O3 C7 C6 114.03(19) . . ?
O3 C8 C9 107.2(2) . . ?
C5 N1 C4 128.4(2) . . ?
C5 N1 C2 119.5(2) . . ?
C4 N1 C2 112.0(2) . . ?
C3 O1 C1 109.7(2) . . ?
C7 O3 C8 115.42(19) . . ?

loop_
_geom_bond_atom_site_label_1
_geom_bond_atom_site_label_2
_geom_bond_distance
_geom_bond_site_symmetry_2
_geom_bond_publ_flag
Br1 C6 1.892(2) . ?
C1 O1 1.424(4) . ?
C1 C2 1.495(5) . ?
C2 N1 1.465(3) . ?
C3 O1 1.417(4) . ?
C3 C4 1.505(4) . ?
C4 N1 1.460(3) . ?
C5 N1 1.334(3) . ?
C5 C6 1.357(3) . ?
C6 C7 1.457(3) . ?
C7 O2 1.213(3) . ?
C7 O3 1.337(3) . ?
C8 O3 1.452(3) . ?
C8 C9 1.493(4) . ?
